data_7055734
loop_
_publ_author_name
'Liu, Mei-Jiao'
'Hu, Kong-Qiu'
'Liu, Cai-Ming'
'Cui, Ai-Li'
'Kou, Hui-Zhong'

_publ_section_title
;
 Ligand-directed assembly of trinuclear and one-dimensional
 heterotrimetallic CuIILnIIIFeIIIcomplexes: unusual antiferromagnetic
 CuIIFeIIIcoupling via cyano bridges
;
_journal_issue 10
_journal_name_full 'New J. Chem.'
_journal_page_first 8643
_journal_paper_doi 10.1039/C6NJ01887D
_journal_volume 40
_journal_year 2016
_chemical_formula_sum 'C56 H74 Cu2 Fe N14 O15 Y'
_chemical_formula_weight 1455.13
_chemical_name_systematic
;
 ?
;
_space_group_crystal_system orthorhombic
_space_group_IT_number 61
_space_group_name_Hall '-P 2ac 2ab'
_space_group_name_H-M_alt 'P b c a'
_symmetry_space_group_name_Hall '-P 2ac 2ab'
_symmetry_space_group_name_H-M 'P b c a'
_atom_sites_solution_hydrogens mixed
_audit_creation_method SHELXL-2013
_audit_update_record
;
2016-08-12 deposited with the CCDC.
2016-08-22 downloaded from the CCDC.
;
_cell_angle_alpha 90
_cell_angle_beta 90
_cell_angle_gamma 90
_cell_formula_units_Z 8
_cell_length_a 21.0615(9)
_cell_length_b 23.2526(9)
_cell_length_c 26.6468(9)
_cell_measurement_reflns_used 7730
_cell_measurement_temperature 100(1)
_cell_measurement_theta_max 28.7090
_cell_measurement_theta_min 3.7990
_cell_volume 13049.9(9)
_computing_cell_refinement 'CrysAlisPro 1.171.39.6a (Rigaku OD, 2015)'
_computing_data_collection 'CrysAlisPro 1.171.39.6a (Rigaku OD, 2015)'
_computing_data_reduction 'CrysAlisPro 1.171.39.6a (Rigaku OD, 2015)'
_computing_molecular_graphics 'XP (Sheldrick, 1998)'
_computing_publication_material 'XP (Sheldrick, 1998)'
_computing_structure_refinement 'SHELXL-2013 (Sheldrick, 2013)'
_computing_structure_solution 'SHELXS-2013 (Sheldrick, 2013)'
_diffrn_ambient_temperature 100(1)
_diffrn_detector_area_resol_mean 5.3127
_diffrn_measured_fraction_theta_full 0.997
_diffrn_measured_fraction_theta_max 0.853
_diffrn_measurement_device_type 'SuperNova, Dual, Cu at home/near, AtlasS2'
_diffrn_radiation_type MoK\a
_diffrn_radiation_wavelength 0.71073
_diffrn_reflns_av_R_equivalents 0.0600
_diffrn_reflns_av_unetI/netI 0.0860
_diffrn_reflns_Laue_measured_fraction_full 0.997
_diffrn_reflns_Laue_measured_fraction_max 0.853
_diffrn_reflns_limit_h_max 26
_diffrn_reflns_limit_h_min -26
_diffrn_reflns_limit_k_max 32
_diffrn_reflns_limit_k_min -23
_diffrn_reflns_limit_l_max 34
_diffrn_reflns_limit_l_min -35
_diffrn_reflns_number 52074
_diffrn_reflns_point_group_measured_fraction_full 0.997
_diffrn_reflns_point_group_measured_fraction_max 0.853
_diffrn_reflns_theta_full 25.242
_diffrn_reflns_theta_max 29.819
_diffrn_reflns_theta_min 3.264
_diffrn_source 'micro-focus sealed X-ray tube'
_exptl_absorpt_coefficient_mu 1.815
_exptl_absorpt_correction_T_max 1.00000
_exptl_absorpt_correction_T_min 0.49023
_exptl_absorpt_correction_type multi-scan
_exptl_absorpt_process_details ABSPACK
_exptl_crystal_colour black
_exptl_crystal_density_diffrn 1.481
_exptl_crystal_description block
_exptl_crystal_F_000 6008
_exptl_crystal_size_max 0.30
_exptl_crystal_size_mid 0.25
_exptl_crystal_size_min 0.15
_refine_diff_density_max 0.921
_refine_diff_density_min -0.850
_refine_diff_density_rms 0.108
_refine_ls_extinction_method none
_refine_ls_goodness_of_fit_ref 1.052
_refine_ls_hydrogen_treatment mixed
_refine_ls_matrix_type full
_refine_ls_number_parameters 843
_refine_ls_number_reflns 15980
_refine_ls_number_restraints 6
_refine_ls_restrained_S_all 1.052
_refine_ls_R_factor_all 0.1097
_refine_ls_R_factor_gt 0.0596
_refine_ls_shift/su_max 0.003
_refine_ls_shift/su_mean 0.000
_refine_ls_structure_factor_coef Fsqd
_refine_ls_weighting_details
;
 w=1/[\s^2^(Fo^2^)+(0.0362P)^2^+33.2183P]
 where P=(Fo^2^+2Fc^2^)/3
;
_refine_ls_weighting_scheme calc
_refine_ls_wR_factor_gt 0.1127
_refine_ls_wR_factor_ref 0.1302
_reflns_Friedel_coverage 0.000
_reflns_number_gt 10502
_reflns_number_total 15980
_reflns_threshold_expression 'I > 2\s(I)'
_cod_data_source_file c6nj01887d2.cif
_cod_data_source_block 7
_cod_depositor_comments 'Adding full bibliography for 7055730--7055736.cif.'
_cod_database_code 7055734
_shelx_space_group_comment
;
The symmetry employed for this shelxl refinement is uniquely defined
by the following loop, which should always be used as a source of
symmetry information in preference to the above space-group names.
They are only intended as comments.
;
_shelxl_version_number 2013-2

loop_
_space_group_symop_operation_xyz
'x, y, z'
'-x+1/2, -y, z+1/2'
'x+1/2, -y+1/2, -z'
'-x, y+1/2, -z+1/2'
'-x, -y, -z'
'x-1/2, y, -z-1/2'
'-x-1/2, y-1/2, z'
'x, -y-1/2, z-1/2'

loop_
_atom_site_label
_atom_site_type_symbol
_atom_site_fract_x
_atom_site_fract_y
_atom_site_fract_z
_atom_site_U_iso_or_equiv
_atom_site_adp_type
_atom_site_occupancy
_atom_site_site_symmetry_order
_atom_site_calc_flag
_atom_site_refinement_flags_posn
_atom_site_refinement_flags_adp
_atom_site_refinement_flags_occupancy
_atom_site_disorder_assembly
_atom_site_disorder_group
Y1 Y 0.48925(2) 1.80529(2) 0.12304(2) 0.01639(9) Uani 1 1 d . . . . .
Cu2 Cu 0.36172(2) 1.71040(2) 0.12758(2) 0.01746(12) Uani 1 1 d . . . . .
Cu1 Cu 0.61989(2) 1.89726(2) 0.11492(2) 0.01583(11) Uani 1 1 d . . . . .
Fe1 Fe 0.60102(3) 2.06969(3) 0.23247(2) 0.01806(13) Uani 1 1 d . . . . .
O1 O 0.59716(13) 1.82042(11) 0.14125(9) 0.0178(6) Uani 1 1 d . . . . .
O5 O 0.44296(13) 1.72352(11) 0.09042(9) 0.0187(6) Uani 1 1 d . . . . .
O2 O 0.53643(13) 1.88233(11) 0.08181(9) 0.0181(6) Uani 1 1 d . . . . .
N3 N 0.63867(17) 1.96101(14) 0.06750(12) 0.0195(7) Uani 1 1 d . . . . .
O3 O 0.55395(14) 1.71557(11) 0.15362(10) 0.0211(6) Uani 1 1 d . . . . .
O4 O 0.43360(14) 1.83694(12) 0.04481(9) 0.0216(6) Uani 1 1 d . . . . .
O7 O 0.54615(14) 1.76341(12) 0.04783(10) 0.0226(6) Uani 1 1 d . . . . .
N8 N 0.59221(17) 1.95513(15) 0.17553(12) 0.0219(8) Uani 1 1 d . . . . .
C16 C 0.2339(2) 1.62215(18) 0.11779(14) 0.0218(9) Uani 1 1 d . . . . .
N1 N 0.27444(16) 1.71509(15) 0.15611(11) 0.0189(7) Uani 1 1 d . . . . .
O6 O 0.42432(13) 1.89534(11) 0.14802(10) 0.0190(6) Uani 1 1 d . . . . .
C24 C 0.6159(2) 1.72547(18) 0.16840(14) 0.0198(9) Uani 1 1 d . . . . .
C25 C 0.2359(2) 1.66266(18) 0.16294(14) 0.0242(10) Uani 1 1 d . . . . .
H25A H 0.1919 1.6743 0.1712 0.029 Uiso 1 1 calc R U . . .
H25B H 0.2529 1.6412 0.1921 0.029 Uiso 1 1 calc R U . . .
C27 C 0.59655(19) 1.99888(19) 0.19550(14) 0.0191(9) Uani 1 1 d . . . . .
C28 C 0.6381(2) 1.78167(16) 0.16016(13) 0.0165(8) Uani 1 1 d . . . . .
N2 N 0.34706(17) 1.63790(14) 0.08991(13) 0.0229(8) Uani 1 1 d . . . . .
C30 C 0.4600(2) 1.69926(18) 0.04660(14) 0.0200(9) Uani 1 1 d . . . . .
C31 C 0.2994(2) 1.59640(18) 0.10884(16) 0.0255(10) Uani 1 1 d . . . . .
H31A H 0.3151 1.5798 0.1407 0.031 Uiso 1 1 calc R U . . .
H31B H 0.2954 1.5646 0.0844 0.031 Uiso 1 1 calc R U . . .
N6 N 0.7463(2) 2.05283(16) 0.24284(13) 0.0289(9) Uani 1 1 d . . . . .
C34 C 0.52184(19) 1.89696(17) 0.03446(13) 0.0173(8) Uani 1 1 d . . . . .
C36 C 0.6194(2) 2.11679(18) 0.17386(15) 0.0198(9) Uani 1 1 d . . . . .
C37 C 0.6862(2) 2.00467(17) 0.08103(15) 0.0207(9) Uani 1 1 d . . . . .
H37A H 0.6694 2.0279 0.1092 0.025 Uiso 1 1 calc R U . . .
H37B H 0.6923 2.0307 0.0520 0.025 Uiso 1 1 calc R U . . .
C38 C 0.7180(2) 1.69637(19) 0.20058(15) 0.0237(9) Uani 1 1 d . . . . .
H38 H 0.7448 1.6676 0.2144 0.028 Uiso 1 1 calc R U . . .
C40 C 0.73060(19) 1.84957(17) 0.16414(14) 0.0194(9) Uani 1 1 d . . . . .
H40 H 0.7725 1.8537 0.1768 0.023 Uiso 1 1 calc R U . . .
C41 C 0.1892(2) 1.5731(2) 0.13121(17) 0.0317(11) Uani 1 1 d . . . . .
H41A H 0.2059 1.5523 0.1603 0.048 Uiso 1 1 calc R U . . .
H41B H 0.1857 1.5467 0.1027 0.048 Uiso 1 1 calc R U . . .
H41C H 0.1472 1.5886 0.1393 0.048 Uiso 1 1 calc R U . . .
C42 C 0.5138(2) 1.72086(19) 0.02166(15) 0.0226(9) Uani 1 1 d . . . . .
C43 C 0.7503(2) 1.98034(18) 0.09619(15) 0.0215(9) Uani 1 1 d . . . . .
C44 C 0.5577(2) 1.93529(18) 0.00555(14) 0.0220(9) Uani 1 1 d . . . . .
C45 C 0.2093(2) 1.6536(2) 0.07057(15) 0.0296(11) Uani 1 1 d . . . . .
H45A H 0.2090 1.6269 0.0421 0.044 Uiso 1 1 calc R U . . .
H45B H 0.2372 1.6862 0.0630 0.044 Uiso 1 1 calc R U . . .
H45C H 0.1661 1.6676 0.0767 0.044 Uiso 1 1 calc R U . . .
C46 C 0.6550(2) 1.68367(18) 0.18880(14) 0.0239(10) Uani 1 1 d . . . . .
H46 H 0.6389 1.6461 0.1948 0.029 Uiso 1 1 calc R U . . .
C47 C 0.7775(2) 1.94178(19) 0.05449(16) 0.0284(10) Uani 1 1 d . . . . .
H47A H 0.7497 1.9084 0.0497 0.043 Uiso 1 1 calc R U . . .
H47B H 0.8200 1.9287 0.0640 0.043 Uiso 1 1 calc R U . . .
H47C H 0.7800 1.9637 0.0231 0.043 Uiso 1 1 calc R U . . .
C48 C 0.2815(2) 1.81668(18) 0.18115(14) 0.0199(9) Uani 1 1 d . . . . .
C50 C 0.2451(2) 1.85973(19) 0.20431(15) 0.0254(10) Uani 1 1 d . . . . .
H50 H 0.2035 1.8510 0.2160 0.031 Uiso 1 1 calc R U . . .
C51 C 0.3292(2) 1.92788(18) 0.19246(14) 0.0223(9) Uani 1 1 d . . . . .
H51 H 0.3456 1.9657 0.1965 0.027 Uiso 1 1 calc R U . . .
C52 C 0.5401(2) 1.9460(2) -0.04479(15) 0.0295(11) Uani 1 1 d . . . . .
H52 H 0.5643 1.9722 -0.0643 0.035 Uiso 1 1 calc R U . . .
C53 C 0.34306(19) 1.82933(17) 0.16405(13) 0.0172(8) Uani 1 1 d . . . . .
N5 N 0.63033(19) 2.14636(16) 0.14021(13) 0.0283(9) Uani 1 1 d . . . . .
C55 C 0.36515(19) 1.88621(18) 0.16882(14) 0.0185(9) Uani 1 1 d . . . . .
C56 C 0.6038(2) 2.13802(19) 0.27360(15) 0.0224(9) Uani 1 1 d . . . . .
C57 C 0.3751(2) 1.6245(2) 0.04871(16) 0.0281(10) Uani 1 1 d . . . . .
H57 H 0.3598 1.5910 0.0323 0.034 Uiso 1 1 calc R U . . .
C58 C 0.7017(2) 1.79395(17) 0.17146(13) 0.0183(9) Uani 1 1 d . . . . .
C59 C 0.6056(2) 1.7809(2) 0.02626(16) 0.0290(10) Uani 1 1 d . . . . .
H59A H 0.6309 1.7467 0.0182 0.043 Uiso 1 1 calc R U . . .
H59B H 0.6287 1.8048 0.0503 0.043 Uiso 1 1 calc R U . . .
H59C H 0.5976 1.8029 -0.0044 0.043 Uiso 1 1 calc R U . . .
C60 C 0.2522(2) 1.76044(19) 0.17697(14) 0.0221(9) Uani 1 1 d . . . . .
H60 H 0.2113 1.7568 0.1916 0.027 Uiso 1 1 calc R U . . .
C61 C 0.5317(2) 1.7008(2) -0.02484(16) 0.0299(11) Uani 1 1 d . . . . .
H61 H 0.5678 1.7166 -0.0412 0.036 Uiso 1 1 calc R U . . .
C63 C 0.7409(2) 1.75065(19) 0.19208(14) 0.0230(9) Uani 1 1 d . . . . .
H63 H 0.7838 1.7593 0.2001 0.028 Uiso 1 1 calc R U . . .
C64 C 0.6105(2) 1.96796(19) 0.02504(15) 0.0233(9) Uani 1 1 d . . . . .
H64 H 0.6261 1.9980 0.0042 0.028 Uiso 1 1 calc R U . . .
C65 C 0.4514(2) 1.88280(19) -0.03702(14) 0.0255(10) Uani 1 1 d . . . . .
H65 H 0.4148 1.8651 -0.0511 0.031 Uiso 1 1 calc R U . . .
C66 C 0.3730(2) 1.8166(2) 0.02600(16) 0.0306(11) Uani 1 1 d . . . . .
H66A H 0.3466 1.8496 0.0165 0.046 Uiso 1 1 calc R U . . .
H66B H 0.3515 1.7944 0.0522 0.046 Uiso 1 1 calc R U . . .
H66C H 0.3800 1.7921 -0.0034 0.046 Uiso 1 1 calc R U . . .
C68 C 0.6921(2) 2.05883(17) 0.24005(14) 0.0205(9) Uani 1 1 d . . . . .
C69 C 0.4677(2) 1.87239(18) 0.01270(14) 0.0204(9) Uani 1 1 d . . . . .
C70 C 0.7940(2) 2.03162(19) 0.10542(17) 0.0286(10) Uani 1 1 d . . . . .
H70A H 0.7763 2.0557 0.1321 0.043 Uiso 1 1 calc R U . . .
H70B H 0.7978 2.0543 0.0745 0.043 Uiso 1 1 calc R U . . .
H70C H 0.8361 2.0178 0.1155 0.043 Uiso 1 1 calc R U . . .
C71 C 0.5848(3) 2.0235(2) 0.29192(17) 0.0400(13) Uani 1 1 d . . . . .
C73 C 0.4265(2) 1.65388(19) 0.02438(16) 0.0265(10) Uani 1 1 d . . . . .
C74 C 0.2689(2) 1.9143(2) 0.21030(15) 0.0274(10) Uani 1 1 d . . . . .
H74 H 0.2441 1.9428 0.2266 0.033 Uiso 1 1 calc R U . . .
C76 C 0.4969(2) 1.6571(2) -0.04777(18) 0.0392(13) Uani 1 1 d . . . . .
H76 H 0.5082 1.6441 -0.0804 0.047 Uiso 1 1 calc R U . . .
C77 C 0.5107(2) 2.0797(2) 0.22050(15) 0.0258(10) Uani 1 1 d . . . . .
C80 C 0.4888(2) 1.9193(2) -0.06599(15) 0.0327(11) Uani 1 1 d . . . . .
H80 H 0.4788 1.9256 -0.1003 0.039 Uiso 1 1 calc R U . . .
C83 C 0.4462(2) 1.6330(2) -0.02300(17) 0.0373(12) Uani 1 1 d . . . . .
H83 H 0.4241 1.6018 -0.0379 0.045 Uiso 1 1 calc R U . . .
N7 N 0.5759(3) 1.9953(3) 0.32590(19) 0.085(2) Uani 1 1 d . . . . .
N4 N 0.4571(2) 2.0846(2) 0.21328(16) 0.0460(12) Uani 1 1 d . . . . .
O8 O 0.38198(13) 1.79105(11) 0.14307(10) 0.0180(6) Uani 1 1 d . . . . .
N9 N 0.70726(16) 1.89389(15) 0.14292(12) 0.0193(7) Uani 1 1 d . . . . .
N10 N 0.60400(19) 2.17648(18) 0.30058(14) 0.0346(10) Uani 1 1 d . . . . .
C92 C 0.7458(2) 1.94680(18) 0.14537(15) 0.0227(9) Uani 1 1 d . . . . .
H92A H 0.7893 1.9364 0.1562 0.027 Uiso 1 1 calc R U . . .
H92B H 0.7276 1.9723 0.1714 0.027 Uiso 1 1 calc R U . . .
C101 C 0.5351(2) 1.65580(18) 0.15422(17) 0.0306(11) Uani 1 1 d . . . . .
H10A H 0.5645 1.6333 0.1335 0.046 Uiso 1 1 calc R U . . .
H10B H 0.4920 1.6522 0.1408 0.046 Uiso 1 1 calc R U . . .
H10C H 0.5361 1.6414 0.1888 0.046 Uiso 1 1 calc R U . . .
C100 C 0.4460(2) 1.95401(18) 0.15103(19) 0.0333(11) Uani 1 1 d . . . . .
H10D H 0.4124 1.9798 0.1391 0.050 Uiso 1 1 calc R U . . .
H10E H 0.4839 1.9588 0.1301 0.050 Uiso 1 1 calc R U . . .
H10F H 0.4564 1.9633 0.1859 0.050 Uiso 1 1 calc R U . . .
N12 N 0.2829(3) 1.7833(2) 0.45541(18) 0.0534(13) Uani 1 1 d . . . . .
C104 C 0.2643(2) 1.7386(3) 0.44500(17) 0.0364(12) Uani 1 1 d . . . . .
C105 C 0.2419(3) 1.6811(2) 0.43235(18) 0.0418(13) Uani 1 1 d . . . . .
H10G H 0.2743 1.6611 0.4125 0.063 Uiso 1 1 calc R U . . .
H10H H 0.2026 1.6840 0.4128 0.063 Uiso 1 1 calc R U . . .
H10I H 0.2337 1.6595 0.4633 0.063 Uiso 1 1 calc R U . . .
C110 C 0.5161(3) 1.5181(3) 0.0830(2) 0.0527(15) Uani 1 1 d . . . . .
H11A H 0.4973 1.5556 0.0909 0.079 Uiso 1 1 calc R U . . .
H11B H 0.5412 1.5047 0.1117 0.079 Uiso 1 1 calc R U . . .
H11C H 0.4823 1.4903 0.0759 0.079 Uiso 1 1 calc R U . . .
C111 C 0.5575(3) 1.5236(3) 0.0388(2) 0.0517(16) Uani 1 1 d . . . . .
N14 N 0.5891(3) 1.5258(3) 0.0041(2) 0.0764(19) Uani 1 1 d . . . . .
C102 C 0.6723(3) 1.5836(3) -0.0933(2) 0.0560(17) Uani 1 1 d . . . . .
H10J H 0.6357 1.5755 -0.0718 0.084 Uiso 1 1 calc R U . . .
H10K H 0.6706 1.5591 -0.1232 0.084 Uiso 1 1 calc R U . . .
H10L H 0.6715 1.6241 -0.1035 0.084 Uiso 1 1 calc R U . . .
C103 C 0.7304(3) 1.5719(2) -0.06581(19) 0.0478(15) Uani 1 1 d . . . . .
N11 N 0.7758(3) 1.5627(2) -0.04465(19) 0.0705(17) Uani 1 1 d . . . . .
C106 C 0.5789(5) 1.7449(4) -0.1546(4) 0.084(3) Uani 1 1 d . . . . .
C107 C 0.5391(4) 1.7769(4) -0.1871(3) 0.096(3) Uani 1 1 d . . . . .
H10M H 0.5026 1.7915 -0.1682 0.143 Uiso 1 1 calc R U . . .
H10N H 0.5242 1.7520 -0.2143 0.143 Uiso 1 1 calc R U . . .
H10O H 0.5630 1.8092 -0.2012 0.143 Uiso 1 1 calc R U . . .
N13 N 0.6180(11) 1.7247(9) -0.1240(10) 0.089(7) Uani 0.75(6) 1 d . . P . .
N13' N 0.596(2) 1.705(2) -0.1422(14) 0.060(11) Uani 0.25(6) 1 d . U P . .
O1W O 0.49266(14) 1.81160(12) 0.20866(10) 0.0231(7) Uani 1 1 d . . . . .
H1 H 0.4605 1.8082 0.2277 0.032(14) Uiso 1 1 d R . . . .
H2 H 0.5199 1.8320 0.2241 0.056(18) Uiso 1 1 d R . . . .
O2W O 0.37501(18) 2.03029(17) 0.28494(14) 0.0508(10) Uani 1 1 d . . . . .
H2A H 0.3983 2.0438 0.2617 0.046(17) Uiso 1 1 d R . . . .
H2B H 0.3403 2.0348 0.2691 0.10(3) Uiso 1 1 d R . . . .
O3W O 0.4009(2) 1.76543(19) 0.36996(14) 0.0642(13) Uani 1 1 d . . . . .
H3A H 0.3852 1.7876 0.3921 0.40(12) Uiso 1 1 d R . . . .
H3B H 0.3811 1.7347 0.3772 0.12(3) Uiso 1 1 d R . . . .
O4W O 0.5278(3) 1.6063(3) -0.1616(2) 0.121(2) Uani 1 1 d . . . . .
H4A H 0.4884 1.6093 -0.1683 0.146 Uiso 1 1 d R U . . .
H4B H 0.5401 1.5715 -0.1608 0.146 Uiso 1 1 d R U . . .
O5W O 0.58841(16) 1.86377(16) 0.25598(12) 0.0424(9) Uani 1 1 d . . . . .
H5A H 0.5967 1.8950 0.2407 0.051 Uiso 1 1 d R U . . .
H5B H 0.5770 1.8713 0.2859 0.051 Uiso 1 1 d R U . . .
O6WA O 0.4009(4) 1.9099(4) 0.3090(3) 0.039(2) Uani 0.511(11) 1 d . . P A 1
O7WA O 0.3963(3) 1.7874(3) 0.2679(2) 0.029(2) Uani 0.511(11) 1 d . . P A 1
O6WB O 0.4304(5) 1.9410(4) 0.3173(3) 0.045(2) Uani 0.489(11) 1 d . . P A 2
O7WB O 0.4043(3) 1.8304(4) 0.2833(2) 0.034(3) Uani 0.489(11) 1 d . . P A 2

loop_
_atom_site_aniso_label
_atom_site_aniso_U_11
_atom_site_aniso_U_22
_atom_site_aniso_U_33
_atom_site_aniso_U_23
_atom_site_aniso_U_13
_atom_site_aniso_U_12
Y1 0.01884(19) 0.01331(19) 0.01702(18) 0.00117(15) -0.00250(15) -0.00389(17)
Cu2 0.0199(3) 0.0145(2) 0.0181(2) 0.0010(2) -0.00386(19) -0.0058(2)
Cu1 0.0177(2) 0.0140(2) 0.0158(2) 0.00093(19) 0.00077(18) -0.0025(2)
Fe1 0.0215(3) 0.0192(3) 0.0134(3) -0.0025(2) -0.0013(2) 0.0014(3)
O1 0.0205(15) 0.0121(14) 0.0208(13) 0.0023(11) -0.0004(11) -0.0007(12)
O5 0.0220(15) 0.0166(14) 0.0177(13) -0.0015(12) 0.0010(11) -0.0049(13)
O2 0.0217(15) 0.0175(15) 0.0151(13) 0.0054(11) -0.0028(11) -0.0032(13)
N3 0.0208(19) 0.0155(17) 0.0220(17) 0.0015(14) 0.0059(14) -0.0012(15)
O3 0.0219(16) 0.0131(14) 0.0282(15) 0.0041(12) -0.0020(12) -0.0038(13)
O4 0.0224(16) 0.0232(16) 0.0194(14) 0.0044(12) -0.0068(11) -0.0090(14)
O7 0.0225(16) 0.0224(16) 0.0229(14) -0.0031(12) 0.0015(12) -0.0046(14)
N8 0.023(2) 0.023(2) 0.0200(17) -0.0029(16) 0.0056(14) -0.0017(16)
C16 0.025(2) 0.019(2) 0.021(2) 0.0011(17) -0.0058(17) -0.0116(19)
N1 0.0203(18) 0.0214(19) 0.0151(16) 0.0060(14) -0.0045(13) -0.0069(16)
O6 0.0211(15) 0.0119(14) 0.0241(14) 0.0017(12) -0.0005(11) -0.0064(12)
C24 0.022(2) 0.021(2) 0.0171(19) -0.0030(17) -0.0010(16) -0.0007(19)
C25 0.027(2) 0.026(2) 0.020(2) 0.0037(18) -0.0017(17) -0.007(2)
C27 0.015(2) 0.027(2) 0.0159(19) 0.0019(18) 0.0021(15) -0.0026(19)
C28 0.023(2) 0.012(2) 0.0146(18) 0.0017(15) 0.0024(15) 0.0016(18)
N2 0.023(2) 0.0172(18) 0.0288(19) 0.0017(15) -0.0081(15) -0.0060(16)
C30 0.022(2) 0.018(2) 0.020(2) -0.0017(17) -0.0051(16) 0.0053(19)
C31 0.028(2) 0.016(2) 0.032(2) 0.0005(19) -0.0081(18) -0.009(2)
N6 0.033(2) 0.022(2) 0.033(2) -0.0054(16) -0.0088(17) 0.0039(18)
C34 0.024(2) 0.013(2) 0.0155(18) -0.0007(16) -0.0011(15) 0.0019(18)
C36 0.018(2) 0.017(2) 0.025(2) -0.0056(18) -0.0028(16) 0.0014(18)
C37 0.025(2) 0.014(2) 0.023(2) -0.0019(17) 0.0056(17) -0.0042(19)
C38 0.023(2) 0.022(2) 0.026(2) 0.0038(18) -0.0001(17) 0.009(2)
C40 0.016(2) 0.023(2) 0.0200(19) -0.0024(18) 0.0005(15) -0.0025(19)
C41 0.032(3) 0.029(3) 0.034(2) 0.001(2) -0.005(2) -0.016(2)
C42 0.020(2) 0.025(2) 0.023(2) -0.0016(18) -0.0033(17) -0.004(2)
C43 0.017(2) 0.020(2) 0.028(2) -0.0022(18) 0.0055(17) -0.0042(19)
C44 0.023(2) 0.025(2) 0.0183(19) 0.0043(18) 0.0021(16) 0.000(2)
C45 0.030(3) 0.036(3) 0.023(2) 0.003(2) -0.0108(18) -0.008(2)
C46 0.032(3) 0.016(2) 0.023(2) 0.0033(18) 0.0027(18) -0.001(2)
C47 0.027(2) 0.029(3) 0.029(2) -0.005(2) 0.0111(19) -0.002(2)
C48 0.023(2) 0.021(2) 0.0151(19) 0.0010(17) -0.0030(16) -0.0004(19)
C50 0.024(2) 0.029(2) 0.024(2) 0.0039(19) 0.0033(18) -0.003(2)
C51 0.032(3) 0.014(2) 0.021(2) 0.0015(17) -0.0019(17) -0.002(2)
C52 0.028(3) 0.039(3) 0.022(2) 0.009(2) 0.0016(18) -0.002(2)
C53 0.021(2) 0.017(2) 0.0142(18) 0.0018(16) -0.0035(15) -0.0014(18)
N5 0.032(2) 0.024(2) 0.0281(19) 0.0046(17) -0.0037(16) -0.0046(18)
C55 0.019(2) 0.020(2) 0.0165(18) 0.0033(16) -0.0048(15) -0.0027(18)
C56 0.018(2) 0.027(2) 0.022(2) -0.0059(19) -0.0090(16) 0.0061(19)
C57 0.023(2) 0.026(2) 0.035(2) -0.012(2) -0.0065(19) -0.006(2)
C58 0.021(2) 0.020(2) 0.0140(18) -0.0006(16) 0.0019(15) 0.0018(18)
C59 0.028(3) 0.029(3) 0.030(2) -0.007(2) 0.0102(19) -0.010(2)
C60 0.021(2) 0.030(2) 0.0151(19) 0.0037(18) -0.0014(16) -0.004(2)
C61 0.025(2) 0.038(3) 0.027(2) -0.008(2) 0.0019(18) -0.003(2)
C63 0.021(2) 0.027(2) 0.020(2) -0.0005(18) 0.0004(17) 0.004(2)
C64 0.025(2) 0.025(2) 0.020(2) 0.0059(18) 0.0078(17) 0.000(2)
C65 0.027(2) 0.032(3) 0.018(2) -0.0021(19) -0.0044(17) 0.000(2)
C66 0.027(3) 0.034(3) 0.031(2) 0.005(2) -0.0133(19) -0.010(2)
C68 0.028(3) 0.015(2) 0.019(2) -0.0023(17) -0.0081(17) -0.0006(19)
C69 0.025(2) 0.018(2) 0.0182(19) 0.0002(17) -0.0015(16) -0.0005(19)
C70 0.025(2) 0.028(2) 0.033(2) -0.002(2) 0.0052(19) -0.008(2)
C71 0.043(3) 0.053(3) 0.024(2) 0.003(2) 0.010(2) 0.019(3)
C73 0.024(2) 0.028(2) 0.028(2) -0.007(2) -0.0026(18) -0.002(2)
C74 0.032(3) 0.027(2) 0.024(2) -0.0002(19) 0.0051(18) 0.004(2)
C76 0.031(3) 0.053(3) 0.034(3) -0.022(2) 0.001(2) -0.003(3)
C77 0.030(3) 0.028(3) 0.019(2) -0.0094(18) 0.0028(18) 0.001(2)
C80 0.035(3) 0.047(3) 0.016(2) 0.006(2) -0.0008(19) 0.001(3)
C83 0.025(3) 0.047(3) 0.039(3) -0.022(2) 0.000(2) -0.007(2)
N7 0.086(5) 0.118(5) 0.052(3) 0.053(3) 0.038(3) 0.045(4)
N4 0.023(2) 0.061(3) 0.054(3) -0.019(2) 0.002(2) 0.000(2)
O8 0.0191(15) 0.0135(14) 0.0215(14) -0.0015(11) -0.0028(11) -0.0046(12)
N9 0.0196(18) 0.0180(18) 0.0203(16) -0.0013(15) 0.0018(13) -0.0015(16)
N10 0.031(2) 0.040(2) 0.034(2) -0.0181(19) -0.0137(17) 0.011(2)
C92 0.025(2) 0.019(2) 0.025(2) -0.0029(18) 0.0020(18) -0.0033(19)
C101 0.034(3) 0.017(2) 0.041(3) 0.003(2) -0.002(2) -0.004(2)
C100 0.028(3) 0.013(2) 0.059(3) 0.003(2) 0.006(2) -0.006(2)
N12 0.057(3) 0.043(3) 0.060(3) -0.003(3) -0.019(3) 0.006(3)
C104 0.028(3) 0.055(4) 0.027(2) 0.004(2) -0.001(2) 0.013(3)
C105 0.040(3) 0.052(3) 0.034(3) -0.005(2) -0.003(2) 0.002(3)
C110 0.041(3) 0.067(4) 0.051(3) -0.006(3) -0.001(3) -0.010(3)
C111 0.043(3) 0.065(4) 0.048(3) 0.027(3) -0.018(3) -0.019(3)
N14 0.048(3) 0.126(6) 0.055(3) 0.041(3) -0.012(3) -0.024(4)
C102 0.059(4) 0.070(4) 0.038(3) 0.021(3) -0.001(3) -0.009(4)
C103 0.076(5) 0.039(3) 0.029(3) 0.009(2) -0.008(3) -0.022(3)
N11 0.089(5) 0.063(4) 0.059(3) 0.020(3) -0.034(3) -0.021(3)
C106 0.105(8) 0.061(6) 0.087(6) 0.003(5) 0.060(6) -0.008(5)
C107 0.103(7) 0.083(6) 0.100(6) 0.001(5) 0.000(5) -0.024(6)
N13 0.078(10) 0.098(10) 0.091(12) 0.025(9) 0.048(9) 0.001(9)
N13' 0.058(13) 0.061(15) 0.062(13) 0.014(8) -0.005(9) 0.004(9)
O1W 0.0198(16) 0.0287(17) 0.0208(14) -0.0004(13) -0.0021(12) -0.0044(14)
O2W 0.028(2) 0.074(3) 0.051(2) -0.020(2) 0.0072(18) -0.005(2)
O3W 0.104(4) 0.045(2) 0.043(2) 0.0016(19) -0.003(2) -0.031(3)
O4W 0.136(6) 0.123(5) 0.105(4) -0.008(4) 0.002(4) 0.019(5)
O5W 0.038(2) 0.061(2) 0.0287(17) 0.0032(17) -0.0050(15) -0.0116(19)
O6WA 0.027(4) 0.050(6) 0.041(4) 0.006(4) 0.006(3) 0.003(4)
O7WA 0.025(3) 0.035(5) 0.028(3) 0.005(3) 0.004(3) -0.007(3)
O6WB 0.036(5) 0.041(5) 0.058(5) -0.005(4) 0.004(4) 0.000(4)
O7WB 0.027(4) 0.051(6) 0.025(3) 0.005(4) 0.006(3) 0.000(4)

loop_
_atom_type_symbol
_atom_type_description
_atom_type_scat_dispersion_real
_atom_type_scat_dispersion_imag
_atom_type_scat_source
C C 0.0033 0.0016 'International Tables Vol C Tables 4.2.6.8 and 6.1.1.4'
H H 0.0000 0.0000 'International Tables Vol C Tables 4.2.6.8 and 6.1.1.4'
N N 0.0061 0.0033 'International Tables Vol C Tables 4.2.6.8 and 6.1.1.4'
O O 0.0106 0.0060 'International Tables Vol C Tables 4.2.6.8 and 6.1.1.4'
Fe Fe 0.3463 0.8444 'International Tables Vol C Tables 4.2.6.8 and 6.1.1.4'
Cu Cu 0.3201 1.2651 'International Tables Vol C Tables 4.2.6.8 and 6.1.1.4'
Y Y -2.7962 3.5667 'International Tables Vol C Tables 4.2.6.8 and 6.1.1.4'

loop_
_geom_angle_atom_site_label_1
_geom_angle_atom_site_label_2
_geom_angle_atom_site_label_3
_geom_angle
_geom_angle_site_symmetry_1
_geom_angle_site_symmetry_3
O1W Y1 O5 116.23(10) . .
O1W Y1 O2 114.11(10) . .
O5 Y1 O2 129.63(9) . .
O1W Y1 O8 79.18(10) . .
O5 Y1 O8 64.04(9) . .
O2 Y1 O8 128.92(10) . .
O1W Y1 O1 75.77(10) . .
O5 Y1 O1 127.58(10) . .
O2 Y1 O1 64.46(9) . .
O8 Y1 O1 154.93(9) . .
O1W Y1 O4 145.77(10) . .
O5 Y1 O4 74.37(9) . .
O2 Y1 O4 65.15(9) . .
O8 Y1 O4 77.28(9) . .
O1 Y1 O4 125.51(9) . .
O1W Y1 O7 143.13(10) . .
O5 Y1 O7 65.45(9) . .
O2 Y1 O7 73.72(9) . .
O8 Y1 O7 125.62(9) . .
O1 Y1 O7 76.30(9) . .
O4 Y1 O7 71.04(9) . .
O1W Y1 O6 73.03(9) . .
O5 Y1 O6 122.71(9) . .
O2 Y1 O6 73.97(9) . .
O8 Y1 O6 63.03(9) . .
O1 Y1 O6 109.68(9) . .
O4 Y1 O6 74.26(9) . .
O7 Y1 O6 139.94(9) . .
O1W Y1 O3 74.02(9) . .
O5 Y1 O3 71.39(9) . .
O2 Y1 O3 122.54(9) . .
O8 Y1 O3 108.53(9) . .
O1 Y1 O3 63.41(9) . .
O4 Y1 O3 137.44(9) . .
O7 Y1 O3 72.17(9) . .
O6 Y1 O3 146.99(8) . .
O1W Y1 Cu2 91.74(8) . .
O5 Y1 Cu2 33.26(7) . .
O2 Y1 Cu2 146.66(7) . .
O8 Y1 Cu2 32.70(6) . .
O1 Y1 Cu2 146.57(6) . .
O4 Y1 Cu2 81.60(6) . .
O7 Y1 Cu2 98.58(7) . .
O6 Y1 Cu2 95.52(6) . .
O3 Y1 Cu2 83.45(6) . .
O1W Y1 Cu1 89.87(8) . .
O5 Y1 Cu1 144.55(7) . .
O2 Y1 Cu1 33.05(7) . .
O8 Y1 Cu1 149.29(7) . .
O1 Y1 Cu1 32.77(6) . .
O4 Y1 Cu1 97.89(6) . .
O7 Y1 Cu1 79.24(7) . .
O6 Y1 Cu1 86.37(6) . .
O3 Y1 Cu1 95.57(6) . .
Cu2 Y1 Cu1 177.806(17) . .
O8 Cu2 N2 161.63(13) . .
O8 Cu2 N1 93.89(13) . .
N2 Cu2 N1 95.50(15) . .
O8 Cu2 O5 76.87(11) . .
N2 Cu2 O5 90.71(13) . .
N1 Cu2 O5 165.89(12) . .
O8 Cu2 N10 95.06(13) . 4_645
N2 Cu2 N10 100.78(15) . 4_645
N1 Cu2 N10 89.45(14) . 4_645
O5 Cu2 N10 101.85(13) . 4_645
O8 Cu2 Y1 40.10(8) . .
N2 Cu2 Y1 129.86(11) . .
N1 Cu2 Y1 133.72(10) . .
O5 Cu2 Y1 39.23(7) . .
N10 Cu2 Y1 90.24(10) 4_645 .
O1 Cu1 N9 93.17(13) . .
O1 Cu1 N3 161.30(12) . .
N9 Cu1 N3 94.81(14) . .
O1 Cu1 O2 77.68(11) . .
N9 Cu1 O2 166.91(13) . .
N3 Cu1 O2 91.37(13) . .
O1 Cu1 N8 103.29(12) . .
N9 Cu1 N8 89.64(13) . .
N3 Cu1 N8 93.66(13) . .
O2 Cu1 N8 101.48(12) . .
O1 Cu1 Y1 40.02(8) . .
N9 Cu1 Y1 133.02(10) . .
N3 Cu1 Y1 130.77(10) . .
O2 Cu1 Y1 39.41(7) . .
N8 Cu1 Y1 96.97(9) . .
C27 Fe1 C56 176.15(17) . .
C27 Fe1 C77 88.29(18) . .
C56 Fe1 C77 91.43(18) . .
C27 Fe1 C71 86.32(19) . .
C56 Fe1 C71 89.9(2) . .
C77 Fe1 C71 91.6(2) . .
C27 Fe1 C68 89.45(17) . .
C56 Fe1 C68 91.00(17) . .
C77 Fe1 C68 176.47(16) . .
C71 Fe1 C68 91.0(2) . .
C27 Fe1 C36 94.63(16) . .
C56 Fe1 C36 89.21(17) . .
C77 Fe1 C36 89.79(18) . .
C71 Fe1 C36 178.4(2) . .
C68 Fe1 C36 87.70(17) . .
C28 O1 Cu1 125.7(2) . .
C28 O1 Y1 126.6(2) . .
Cu1 O1 Y1 107.22(11) . .
C30 O5 Cu2 126.4(3) . .
C30 O5 Y1 124.1(2) . .
Cu2 O5 Y1 107.51(11) . .
C34 O2 Cu1 124.9(2) . .
C34 O2 Y1 122.8(2) . .
Cu1 O2 Y1 107.54(11) . .
C64 N3 C37 116.3(3) . .
C64 N3 Cu1 124.1(3) . .
C37 N3 Cu1 119.6(3) . .
C24 O3 C101 114.6(3) . .
C24 O3 Y1 116.5(2) . .
C101 O3 Y1 128.8(3) . .
C69 O4 C66 115.8(3) . .
C69 O4 Y1 116.5(2) . .
C66 O4 Y1 127.2(2) . .
C42 O7 C59 115.3(3) . .
C42 O7 Y1 116.1(2) . .
C59 O7 Y1 128.4(2) . .
C27 N8 Cu1 150.0(3) . .
C41 C16 C31 107.6(4) . .
C41 C16 C25 107.1(3) . .
C31 C16 C25 109.9(3) . .
C41 C16 C45 109.8(3) . .
C31 C16 C45 111.2(4) . .
C25 C16 C45 111.1(4) . .
C60 N1 C25 115.2(3) . .
C60 N1 Cu2 123.2(3) . .
C25 N1 Cu2 120.6(3) . .
C55 O6 C100 114.2(3) . .
C55 O6 Y1 117.1(2) . .
C100 O6 Y1 127.8(3) . .
O3 C24 C46 123.8(4) . .
O3 C24 C28 115.1(4) . .
C46 C24 C28 121.0(4) . .
N1 C25 C16 115.3(3) . .
N1 C25 H25A 108.4 . .
C16 C25 H25A 108.4 . .
N1 C25 H25B 108.4 . .
C16 C25 H25B 108.4 . .
H25A C25 H25B 107.5 . .
N8 C27 Fe1 176.3(4) . .
O1 C28 C58 123.8(4) . .
O1 C28 C24 117.9(4) . .
C58 C28 C24 118.3(4) . .
C57 N2 C31 116.4(4) . .
C57 N2 Cu2 124.5(3) . .
C31 N2 Cu2 119.1(3) . .
O5 C30 C73 123.3(4) . .
O5 C30 C42 118.3(4) . .
C73 C30 C42 118.4(4) . .
N2 C31 C16 114.3(3) . .
N2 C31 H31A 108.7 . .
C16 C31 H31A 108.7 . .
N2 C31 H31B 108.7 . .
C16 C31 H31B 108.7 . .
H31A C31 H31B 107.6 . .
O2 C34 C44 123.7(4) . .
O2 C34 C69 118.2(3) . .
C44 C34 C69 118.1(3) . .
N5 C36 Fe1 177.6(4) . .
N3 C37 C43 114.4(3) . .
N3 C37 H37A 108.7 . .
C43 C37 H37A 108.7 . .
N3 C37 H37B 108.7 . .
C43 C37 H37B 108.7 . .
H37A C37 H37B 107.6 . .
C63 C38 C46 119.6(4) . .
C63 C38 H38 120.2 . .
C46 C38 H38 120.2 . .
N9 C40 C58 128.5(4) . .
N9 C40 H40 115.8 . .
C58 C40 H40 115.8 . .
C16 C41 H41A 109.5 . .
C16 C41 H41B 109.5 . .
H41A C41 H41B 109.5 . .
C16 C41 H41C 109.5 . .
H41A C41 H41C 109.5 . .
H41B C41 H41C 109.5 . .
C61 C42 O7 124.0(4) . .
C61 C42 C30 121.6(4) . .
O7 C42 C30 114.3(3) . .
C37 C43 C70 106.8(3) . .
C37 C43 C92 111.3(3) . .
C70 C43 C92 107.3(3) . .
C37 C43 C47 110.8(3) . .
C70 C43 C47 110.3(3) . .
C92 C43 C47 110.2(4) . .
C34 C44 C52 119.5(4) . .
C34 C44 C64 123.6(3) . .
C52 C44 C64 116.8(4) . .
C16 C45 H45A 109.5 . .
C16 C45 H45B 109.5 . .
H45A C45 H45B 109.5 . .
C16 C45 H45C 109.5 . .
H45A C45 H45C 109.5 . .
H45B C45 H45C 109.5 . .
C24 C46 C38 120.4(4) . .
C24 C46 H46 119.8 . .
C38 C46 H46 119.8 . .
C43 C47 H47A 109.5 . .
C43 C47 H47B 109.5 . .
H47A C47 H47B 109.5 . .
C43 C47 H47C 109.5 . .
H47A C47 H47C 109.5 . .
H47B C47 H47C 109.5 . .
C50 C48 C53 119.8(4) . .
C50 C48 C60 116.4(4) . .
C53 C48 C60 123.8(4) . .
C74 C50 C48 120.7(4) . .
C74 C50 H50 119.7 . .
C48 C50 H50 119.7 . .
C55 C51 C74 119.8(4) . .
C55 C51 H51 120.1 . .
C74 C51 H51 120.1 . .
C80 C52 C44 121.3(4) . .
C80 C52 H52 119.4 . .
C44 C52 H52 119.4 . .
O8 C53 C48 124.3(4) . .
O8 C53 C55 117.5(4) . .
C48 C53 C55 118.2(4) . .
O6 C55 C51 124.7(4) . .
O6 C55 C53 114.0(4) . .
C51 C55 C53 121.3(4) . .
N10 C56 Fe1 175.5(4) . .
N2 C57 C73 128.2(4) . .
N2 C57 H57 115.9 . .
C73 C57 H57 115.9 . .
C28 C58 C63 119.8(4) . .
C28 C58 C40 123.8(4) . .
C63 C58 C40 116.3(4) . .
O7 C59 H59A 109.5 . .
O7 C59 H59B 109.5 . .
H59A C59 H59B 109.5 . .
O7 C59 H59C 109.5 . .
H59A C59 H59C 109.5 . .
H59B C59 H59C 109.5 . .
N1 C60 C48 128.4(4) . .
N1 C60 H60 115.8 . .
C48 C60 H60 115.8 . .
C42 C61 C76 119.9(4) . .
C42 C61 H61 120.1 . .
C76 C61 H61 120.1 . .
C38 C63 C58 120.9(4) . .
C38 C63 H63 119.6 . .
C58 C63 H63 119.6 . .
N3 C64 C44 127.3(4) . .
N3 C64 H64 116.4 . .
C44 C64 H64 116.4 . .
C69 C65 C80 119.6(4) . .
C69 C65 H65 120.2 . .
C80 C65 H65 120.2 . .
O4 C66 H66A 109.5 . .
O4 C66 H66B 109.5 . .
H66A C66 H66B 109.5 . .
O4 C66 H66C 109.5 . .
H66A C66 H66C 109.5 . .
H66B C66 H66C 109.5 . .
N6 C68 Fe1 177.7(4) . .
O4 C69 C65 124.3(4) . .
O4 C69 C34 114.1(3) . .
C65 C69 C34 121.6(4) . .
C43 C70 H70A 109.5 . .
C43 C70 H70B 109.5 . .
H70A C70 H70B 109.5 . .
C43 C70 H70C 109.5 . .
H70A C70 H70C 109.5 . .
H70B C70 H70C 109.5 . .
N7 C71 Fe1 178.1(5) . .
C30 C73 C83 119.2(4) . .
C30 C73 C57 123.2(4) . .
C83 C73 C57 117.5(4) . .
C50 C74 C51 120.2(4) . .
C50 C74 H74 119.9 . .
C51 C74 H74 119.9 . .
C83 C76 C61 119.7(4) . .
C83 C76 H76 120.2 . .
C61 C76 H76 120.2 . .
N4 C77 Fe1 178.9(5) . .
C52 C80 C65 119.7(4) . .
C52 C80 H80 120.2 . .
C65 C80 H80 120.2 . .
C76 C83 C73 121.1(4) . .
C76 C83 H83 119.4 . .
C73 C83 H83 119.4 . .
C53 O8 Cu2 126.2(2) . .
C53 O8 Y1 126.4(2) . .
Cu2 O8 Y1 107.20(12) . .
C40 N9 C92 116.2(3) . .
C40 N9 Cu1 123.8(3) . .
C92 N9 Cu1 119.6(3) . .
C56 N10 Cu2 145.9(3) . 4_655
N9 C92 C43 114.9(3) . .
N9 C92 H92A 108.5 . .
C43 C92 H92A 108.5 . .
N9 C92 H92B 108.5 . .
C43 C92 H92B 108.5 . .
H92A C92 H92B 107.5 . .
O3 C101 H10A 109.5 . .
O3 C101 H10B 109.5 . .
H10A C101 H10B 109.5 . .
O3 C101 H10C 109.5 . .
H10A C101 H10C 109.5 . .
H10B C101 H10C 109.5 . .
O6 C100 H10D 109.5 . .
O6 C100 H10E 109.5 . .
H10D C100 H10E 109.5 . .
O6 C100 H10F 109.5 . .
H10D C100 H10F 109.5 . .
H10E C100 H10F 109.5 . .
N12 C104 C105 178.7(6) . .
C104 C105 H10G 109.5 . .
C104 C105 H10H 109.5 . .
H10G C105 H10H 109.5 . .
C104 C105 H10I 109.5 . .
H10G C105 H10I 109.5 . .
H10H C105 H10I 109.5 . .
C111 C110 H11A 109.5 . .
C111 C110 H11B 109.5 . .
H11A C110 H11B 109.5 . .
C111 C110 H11C 109.5 . .
H11A C110 H11C 109.5 . .
H11B C110 H11C 109.5 . .
N14 C111 C110 177.5(7) . .
C103 C102 H10J 109.5 . .
C103 C102 H10K 109.5 . .
H10J C102 H10K 109.5 . .
C103 C102 H10L 109.5 . .
H10J C102 H10L 109.5 . .
H10K C102 H10L 109.5 . .
N11 C103 C102 179.6(8) . .
N13' C106 N13 41(2) . .
N13' C106 C107 149(3) . .
N13 C106 C107 170.4(16) . .
C106 C107 H10M 109.5 . .
C106 C107 H10N 109.5 . .
H10M C107 H10N 109.5 . .
C106 C107 H10O 109.5 . .
H10M C107 H10O 109.5 . .
H10N C107 H10O 109.5 . .
N13' N13 C106 57(3) . .
N13 N13' C106 83(5) . .
Y1 O1W H1 124.3 . .
Y1 O1W H2 122.8 . .
H1 O1W H2 107.5 . .
H2A O2W H2B 95.0 . .
H3A O3W H3B 99.3 . .
H4A O4W H4B 112.4 . .
H5A O5W H5B 109.2 . .

loop_
_geom_bond_atom_site_label_1
_geom_bond_atom_site_label_2
_geom_bond_distance
_geom_bond_site_symmetry_2
Y1 O1W 2.287(3) .
Y1 O5 2.307(3) .
Y1 O2 2.325(3) .
Y1 O8 2.345(3) .
Y1 O1 2.350(3) .
Y1 O4 2.502(3) .
Y1 O7 2.530(3) .
Y1 O6 2.588(3) .
Y1 O3 2.621(3) .
Y1 Cu2 3.4781(6) .
Y1 Cu1 3.4915(6) .
Cu2 O8 1.967(3) .
Cu2 N2 1.986(3) .
Cu2 N1 1.992(3) .
Cu2 O5 2.000(3) .
Cu2 N10 2.193(4) 4_645
Cu1 O1 1.978(3) .
Cu1 N9 1.987(3) .
Cu1 N3 1.988(3) .
Cu1 O2 1.997(3) .
Cu1 N8 2.182(3) .
Fe1 C27 1.921(4) .
Fe1 C56 1.931(4) .
Fe1 C77 1.943(5) .
Fe1 C71 1.944(5) .
Fe1 C68 1.946(5) .
Fe1 C36 1.947(4) .
O1 C28 1.345(5) .
O5 C30 1.345(5) .
O2 C34 1.342(4) .
N3 C64 1.288(5) .
N3 C37 1.470(5) .
O3 C24 1.382(5) .
O3 C101 1.446(5) .
O4 C69 1.388(5) .
O4 C66 1.451(5) .
O7 C42 1.389(5) .
O7 C59 1.435(5) .
N8 C27 1.152(5) .
C16 C41 1.522(6) .
C16 C31 1.523(6) .
C16 C25 1.529(6) .
C16 C45 1.544(6) .
N1 C60 1.281(5) .
N1 C25 1.475(5) .
O6 C55 1.380(5) .
O6 C100 1.441(5) .
C24 C46 1.386(6) .
C24 C28 1.405(6) .
C25 H25A 0.9900 .
C25 H25B 0.9900 .
C28 C58 1.402(6) .
N2 C57 1.284(5) .
N2 C31 1.481(5) .
C30 C73 1.400(6) .
C30 C42 1.408(6) .
C31 H31A 0.9900 .
C31 H31B 0.9900 .
N6 C68 1.152(6) .
C34 C44 1.400(6) .
C34 C69 1.401(6) .
C36 N5 1.153(5) .
C37 C43 1.520(6) .
C37 H37A 0.9900 .
C37 H37B 0.9900 .
C38 C63 1.371(6) .
C38 C46 1.394(6) .
C38 H38 0.9500 .
C40 N9 1.274(5) .
C40 C58 1.443(6) .
C40 H40 0.9500 .
C41 H41A 0.9800 .
C41 H41B 0.9800 .
C41 H41C 0.9800 .
C42 C61 1.377(6) .
C43 C70 1.527(6) .
C43 C92 1.528(6) .
C43 C47 1.538(6) .
C44 C52 1.414(6) .
C44 C64 1.443(6) .
C45 H45A 0.9800 .
C45 H45B 0.9800 .
C45 H45C 0.9800 .
C46 H46 0.9500 .
C47 H47A 0.9800 .
C47 H47B 0.9800 .
C47 H47C 0.9800 .
C48 C50 1.404(6) .
C48 C53 1.405(6) .
C48 C60 1.450(6) .
C50 C74 1.373(6) .
C50 H50 0.9500 .
C51 C55 1.381(6) .
C51 C74 1.393(6) .
C51 H51 0.9500 .
C52 C80 1.368(6) .
C52 H52 0.9500 .
C53 O8 1.333(5) .
C53 C55 1.408(6) .
C56 N10 1.148(5) .
C57 C73 1.435(6) .
C57 H57 0.9500 .
C58 C63 1.414(6) .
C59 H59A 0.9800 .
C59 H59B 0.9800 .
C59 H59C 0.9800 .
C60 H60 0.9500 .
C61 C76 1.393(6) .
C61 H61 0.9500 .
C63 H63 0.9500 .
C64 H64 0.9500 .
C65 C69 1.390(5) .
C65 C80 1.392(6) .
C65 H65 0.9500 .
C66 H66A 0.9800 .
C66 H66B 0.9800 .
C66 H66C 0.9800 .
C70 H70A 0.9800 .
C70 H70B 0.9800 .
C70 H70C 0.9800 .
C71 N7 1.134(6) .
C73 C83 1.415(6) .
C74 H74 0.9500 .
C76 C83 1.375(7) .
C76 H76 0.9500 .
C77 N4 1.150(6) .
C80 H80 0.9500 .
C83 H83 0.9500 .
N9 C92 1.476(5) .
N10 Cu2 2.193(4) 4_655
C92 H92A 0.9900 .
C92 H92B 0.9900 .
C101 H10A 0.9800 .
C101 H10B 0.9800 .
C101 H10C 0.9800 .
C100 H10D 0.9800 .
C100 H10E 0.9800 .
C100 H10F 0.9800 .
N12 C104 1.146(7) .
C104 C105 1.458(8) .
C105 H10G 0.9800 .
C105 H10H 0.9800 .
C105 H10I 0.9800 .
C110 C111 1.470(8) .
C110 H11A 0.9800 .
C110 H11B 0.9800 .
C110 H11C 0.9800 .
C111 N14 1.141(7) .
C102 C103 1.451(8) .
C102 H10J 0.9800 .
C102 H10K 0.9800 .
C102 H10L 0.9800 .
C103 N11 1.130(8) .
C106 N13' 1.06(4) .
C106 N13 1.25(3) .
C106 C107 1.416(12) .
C107 H10M 0.9800 .
C107 H10N 0.9800 .
C107 H10O 0.9800 .
N13 N13' 0.82(3) .
O1W H1 0.8501 .
O1W H2 0.8500 .
O2W H2A 0.8501 .
O2W H2B 0.8499 .
O3W H3A 0.8502 .
O3W H3B 0.8499 .
O4W H4A 0.8500 .
O4W H4B 0.8501 .
O5W H5A 0.8501 .
O5W H5B 0.8501 .
